data_4328846
loop_
_publ_author_name
'Allen Bowden'
'Simon J. Coles'
'Mateusz B. Pitak'
'Andrew W. G. Platt'

_publ_section_title
;
 Complexes of Lanthanide Nitrates with Tri Tert Butylphosphine Oxide
;
_journal_name_full 'Inorganic Chemistry'
_journal_page_first 4379
_journal_page_last 4389
_journal_paper_doi 10.1021/ic300142r
_journal_volume 51
_journal_year 2012
_chemical_formula_moiety '2(C24 H54 N3 O11 P2 Sm), C2 H6 O'
_chemical_formula_sum 'C50 H114 N6 O23 P4 Sm2'
_chemical_formula_weight 1592.05
_chemical_name_common Sm
_chemical_name_systematic
;
 ?
;
_space_group_IT_number 14
_symmetry_cell_setting monoclinic
_symmetry_space_group_name_Hall '-P 2ybc'
_symmetry_space_group_name_H-M 'P 1 21/c 1'
_atom_sites_solution_hydrogens geom
_atom_sites_solution_primary direct
_atom_sites_solution_secondary difmap
_audit_creation_method SHELXL-97
_cell_angle_alpha 90.00
_cell_angle_beta 93.2500(10)
_cell_angle_gamma 90.00
_cell_formula_units_Z 4
_cell_length_a 13.7793(3)
_cell_length_b 16.6562(4)
_cell_length_c 31.3629(7)
_cell_measurement_reflns_used 58107
_cell_measurement_temperature 120(2)
_cell_measurement_theta_max 27.48
_cell_measurement_theta_min 2.91
_cell_volume 7186.5(3)
_computing_cell_refinement 'DENZO (Otwinowski & Minor, 1997) & COLLECT (Hooft, R.W.W., 1998)'
_computing_data_collection 'COLLECT (Hooft, R.W.W., 1998)'
_computing_data_reduction 'DENZO (Otwinowski & Minor, 1997) & COLLECT (Hooft, R.W.W., 1998)'
_computing_structure_refinement 'SHELXL-97 (Sheldrick, 2008)'
_computing_structure_solution 'SHELXL-97 (Sheldrick, 2008)'
_diffrn_ambient_temperature 120(2)
_diffrn_detector_area_resol_mean '4096x4096pixels / 62x62mm'
_diffrn_measured_fraction_theta_full 0.991
_diffrn_measured_fraction_theta_max 0.991
_diffrn_measurement_device_type 'Bruker-Nonius APEX II CCD camera on \k-goniostat'
_diffrn_measurement_method '\f & \w scans'
_diffrn_radiation_monochromator '10cm confocal mirrors'
_diffrn_radiation_source 'Bruker-Nonius FR591 rotating anode'
_diffrn_radiation_type MoK\a
_diffrn_radiation_wavelength 0.71073
_diffrn_reflns_av_R_equivalents 0.0591
_diffrn_reflns_av_sigmaI/netI 0.0655
_diffrn_reflns_limit_h_max 17
_diffrn_reflns_limit_h_min -17
_diffrn_reflns_limit_k_max 20
_diffrn_reflns_limit_k_min -21
_diffrn_reflns_limit_l_max 40
_diffrn_reflns_limit_l_min -40
_diffrn_reflns_number 48932
_diffrn_reflns_theta_full 27.50
_diffrn_reflns_theta_max 27.50
_diffrn_reflns_theta_min 2.91
_exptl_absorpt_coefficient_mu 1.778
_exptl_absorpt_correction_T_max 0.9163
_exptl_absorpt_correction_T_min 0.8708
_exptl_absorpt_correction_type multi-scan
_exptl_absorpt_process_details 'SADABS 2007/2 (Sheldrick, G.M., 2007)'
_exptl_crystal_colour Colourless
_exptl_crystal_density_diffrn 1.471
_exptl_crystal_description Block
_exptl_crystal_F_000 3296
_exptl_crystal_size_max 0.08
_exptl_crystal_size_mid 0.06
_exptl_crystal_size_min 0.05
_refine_diff_density_max 0.962
_refine_diff_density_min -0.640
_refine_diff_density_rms 0.155
_refine_ls_extinction_method none
_refine_ls_goodness_of_fit_ref 1.126
_refine_ls_hydrogen_treatment constr
_refine_ls_matrix_type full
_refine_ls_number_parameters 804
_refine_ls_number_reflns 16358
_refine_ls_number_restraints 0
_refine_ls_restrained_S_all 1.126
_refine_ls_R_factor_all 0.0734
_refine_ls_R_factor_gt 0.0544
_refine_ls_shift/su_max 0.001
_refine_ls_shift/su_mean 0.000
_refine_ls_structure_factor_coef Fsqd
_refine_ls_weighting_details 'calc w=1/[\s^2^(Fo^2^)+(0.0000P)^2^+41.1196P] where P=(Fo^2^+2Fc^2^)/3'
_refine_ls_weighting_scheme calc
_refine_ls_wR_factor_gt 0.1071
_refine_ls_wR_factor_ref 0.1179
_reflns_number_gt 13201
_reflns_number_total 16358
_reflns_threshold_expression >2\s(I)
_cod_data_source_file ic300142r_si_001_2.cif
_cod_data_source_block Sm
_cod_database_code 4328846

loop_
_symmetry_equiv_pos_as_xyz
'x, y, z'
'-x, y+1/2, -z+1/2'
'-x, -y, -z'
'x, -y-1/2, z-1/2'

loop_
_atom_site_label
_atom_site_type_symbol
_atom_site_fract_x
_atom_site_fract_y
_atom_site_fract_z
_atom_site_U_iso_or_equiv
_atom_site_adp_type
_atom_site_occupancy
_atom_site_symmetry_multiplicity
_atom_site_calc_flag
_atom_site_refinement_flags
C1 C -0.0197(4) 0.2906(3) 0.08720(17) 0.0212(11) Uani 1 1 d .
C2 C 0.0092(4) 0.2089(4) 0.0692(2) 0.0324(14) Uani 1 1 d .
H2A H -0.0473 0.1843 0.0541 0.049 Uiso 1 1 calc R
H2B H 0.0325 0.1738 0.0928 0.049 Uiso 1 1 calc R
H2C H 0.0610 0.2164 0.0495 0.049 Uiso 1 1 calc R
C3 C -0.0591(4) 0.3391(4) 0.04787(18) 0.0292(13) Uani 1 1 d .
H3A H -0.0058 0.3506 0.0294 0.044 Uiso 1 1 calc R
H3B H -0.0871 0.3897 0.0574 0.044 Uiso 1 1 calc R
H3C H -0.1093 0.3078 0.0320 0.044 Uiso 1 1 calc R
C4 C -0.1029(4) 0.2786(4) 0.1179(2) 0.0295(13) Uani 1 1 d .
H4A H -0.1593 0.2549 0.1021 0.044 Uiso 1 1 calc R
H4B H -0.1210 0.3306 0.1297 0.044 Uiso 1 1 calc R
H4C H -0.0809 0.2426 0.1412 0.044 Uiso 1 1 calc R
C5 C 0.0751(4) 0.4507(3) 0.11663(17) 0.0208(11) Uani 1 1 d .
C6 C 0.0874(4) 0.4861(3) 0.07174(18) 0.0284(13) Uani 1 1 d .
H6A H 0.0362 0.4651 0.0518 0.043 Uiso 1 1 calc R
H6B H 0.1511 0.4710 0.0619 0.043 Uiso 1 1 calc R
H6C H 0.0825 0.5448 0.0730 0.043 Uiso 1 1 calc R
C7 C 0.1572(4) 0.4878(4) 0.1456(2) 0.0304(13) Uani 1 1 d .
H7A H 0.1539 0.5464 0.1437 0.046 Uiso 1 1 calc R
H7B H 0.2202 0.4693 0.1365 0.046 Uiso 1 1 calc R
H7C H 0.1496 0.4712 0.1752 0.046 Uiso 1 1 calc R
C8 C -0.0221(4) 0.4752(3) 0.13390(19) 0.0260(12) Uani 1 1 d .
H8A H -0.0286 0.4506 0.1620 0.039 Uiso 1 1 calc R
H8B H -0.0753 0.4569 0.1142 0.039 Uiso 1 1 calc R
H8C H -0.0247 0.5338 0.1366 0.039 Uiso 1 1 calc R
C9 C 0.1261(4) 0.2931(3) 0.16635(16) 0.0210(11) Uani 1 1 d .
C10 C 0.2335(4) 0.3137(4) 0.17816(17) 0.0285(13) Uani 1 1 d .
H10A H 0.2550 0.2851 0.2043 0.043 Uiso 1 1 calc R
H10B H 0.2401 0.3717 0.1828 0.043 Uiso 1 1 calc R
H10C H 0.2736 0.2973 0.1549 0.043 Uiso 1 1 calc R
C11 C 0.0623(4) 0.3202(4) 0.20265(17) 0.0284(13) Uani 1 1 d .
H11A H 0.0853 0.2943 0.2294 0.043 Uiso 1 1 calc R
H11B H -0.0054 0.3048 0.1957 0.043 Uiso 1 1 calc R
H11C H 0.0665 0.3786 0.2059 0.043 Uiso 1 1 calc R
C12 C 0.1227(5) 0.2005(4) 0.1629(2) 0.0335(14) Uani 1 1 d .
H12A H 0.1571 0.1833 0.1380 0.050 Uiso 1 1 calc R
H12B H 0.0548 0.1828 0.1598 0.050 Uiso 1 1 calc R
H12C H 0.1539 0.1768 0.1888 0.050 Uiso 1 1 calc R
C13 C 0.4706(4) 0.3040(3) -0.08370(16) 0.0216(11) Uani 1 1 d .
C14 C 0.3629(4) 0.2827(4) -0.09288(17) 0.0262(12) Uani 1 1 d .
H14A H 0.3408 0.3036 -0.1210 0.039 Uiso 1 1 calc R
H14B H 0.3241 0.3068 -0.0709 0.039 Uiso 1 1 calc R
H14C H 0.3550 0.2243 -0.0926 0.039 Uiso 1 1 calc R
C15 C 0.5314(5) 0.2678(4) -0.11839(17) 0.0317(14) Uani 1 1 d .
H15A H 0.5242 0.2092 -0.1185 0.048 Uiso 1 1 calc R
H15B H 0.5999 0.2818 -0.1126 0.048 Uiso 1 1 calc R
H15C H 0.5089 0.2892 -0.1463 0.048 Uiso 1 1 calc R
C16 C 0.4747(5) 0.3965(4) -0.08664(19) 0.0321(14) Uani 1 1 d .
H16A H 0.4496 0.4137 -0.1150 0.048 Uiso 1 1 calc R
H16B H 0.5422 0.4145 -0.0819 0.048 Uiso 1 1 calc R
H16C H 0.4350 0.4201 -0.0649 0.048 Uiso 1 1 calc R
C17 C 0.5274(4) 0.1591(3) -0.02625(17) 0.0223(11) Uani 1 1 d .
C18 C 0.5220(4) 0.1307(3) 0.02049(17) 0.0263(12) Uani 1 1 d .
H18A H 0.5177 0.0719 0.0212 0.039 Uiso 1 1 calc R
H18B H 0.4644 0.1538 0.0327 0.039 Uiso 1 1 calc R
H18C H 0.5805 0.1481 0.0372 0.039 Uiso 1 1 calc R
C19 C 0.4436(5) 0.1159(3) -0.05165(19) 0.0308(13) Uani 1 1 d .
H19A H 0.4475 0.1273 -0.0822 0.046 Uiso 1 1 calc R
H19B H 0.3812 0.1352 -0.0421 0.046 Uiso 1 1 calc R
H19C H 0.4488 0.0579 -0.0468 0.046 Uiso 1 1 calc R
C20 C 0.6237(4) 0.1313(4) -0.04352(19) 0.0313(13) Uani 1 1 d .
H20A H 0.6265 0.0725 -0.0433 0.047 Uiso 1 1 calc R
H20B H 0.6780 0.1528 -0.0255 0.047 Uiso 1 1 calc R
H20C H 0.6282 0.1508 -0.0728 0.047 Uiso 1 1 calc R
C21 C 0.6165(4) 0.3271(4) -0.00555(17) 0.0244(12) Uani 1 1 d .
C22 C 0.6993(4) 0.3348(4) -0.03626(19) 0.0327(14) Uani 1 1 d .
H22A H 0.6755 0.3633 -0.0621 0.049 Uiso 1 1 calc R
H22B H 0.7217 0.2812 -0.0440 0.049 Uiso 1 1 calc R
H22C H 0.7533 0.3648 -0.0223 0.049 Uiso 1 1 calc R
C23 C 0.5840(4) 0.4123(4) 0.0067(2) 0.0317(14) Uani 1 1 d .
H23A H 0.6379 0.4399 0.0223 0.048 Uiso 1 1 calc R
H23B H 0.5285 0.4086 0.0248 0.048 Uiso 1 1 calc R
H23C H 0.5650 0.4425 -0.0193 0.048 Uiso 1 1 calc R
C24 C 0.6552(4) 0.2867(4) 0.03626(19) 0.0343(14) Uani 1 1 d .
H24A H 0.6869 0.2359 0.0296 0.051 Uiso 1 1 calc R
H24B H 0.6010 0.2763 0.0544 0.051 Uiso 1 1 calc R
H24C H 0.7023 0.3223 0.0513 0.051 Uiso 1 1 calc R
C25 C 0.4888(4) 1.0805(4) 0.17346(17) 0.0249(12) Uani 1 1 d .
C26 C 0.4037(4) 1.1403(4) 0.17727(19) 0.0334(14) Uani 1 1 d .
H26A H 0.4231 1.1934 0.1672 0.050 Uiso 1 1 calc R
H26B H 0.3871 1.1441 0.2072 0.050 Uiso 1 1 calc R
H26C H 0.3470 1.1214 0.1598 0.050 Uiso 1 1 calc R
C27 C 0.4513(4) 0.9952(4) 0.1816(2) 0.0342(14) Uani 1 1 d .
H27A H 0.4217 0.9936 0.2093 0.051 Uiso 1 1 calc R
H27B H 0.5057 0.9572 0.1818 0.051 Uiso 1 1 calc R
H27C H 0.4027 0.9804 0.1590 0.051 Uiso 1 1 calc R
C28 C 0.5199(4) 1.0793(4) 0.12671(18) 0.0340(15) Uani 1 1 d .
H28A H 0.4632 1.0678 0.1074 0.051 Uiso 1 1 calc R
H28B H 0.5693 1.0376 0.1236 0.051 Uiso 1 1 calc R
H28C H 0.5470 1.1317 0.1196 0.051 Uiso 1 1 calc R
C29 C 0.5790(4) 1.0705(4) 0.26551(16) 0.0242(12) Uani 1 1 d .
C30 C 0.6577(5) 1.1071(4) 0.29669(18) 0.0369(16) Uani 1 1 d .
H30A H 0.6528 1.0832 0.3250 0.055 Uiso 1 1 calc R
H30B H 0.6480 1.1652 0.2985 0.055 Uiso 1 1 calc R
H30C H 0.7221 1.0960 0.2863 0.055 Uiso 1 1 calc R
C31 C 0.4783(4) 1.0918(4) 0.28094(17) 0.0295(13) Uani 1 1 d .
H31A H 0.4281 1.0637 0.2633 0.044 Uiso 1 1 calc R
H31B H 0.4679 1.1499 0.2785 0.044 Uiso 1 1 calc R
H31C H 0.4746 1.0754 0.3108 0.044 Uiso 1 1 calc R
C32 C 0.5953(5) 0.9800(4) 0.26751(19) 0.0346(14) Uani 1 1 d .
H32A H 0.5908 0.9615 0.2970 0.052 Uiso 1 1 calc R
H32B H 0.6599 0.9674 0.2578 0.052 Uiso 1 1 calc R
H32C H 0.5457 0.9530 0.2490 0.052 Uiso 1 1 calc R
C33 C 0.6286(4) 1.2146(3) 0.2074(2) 0.0295(13) Uani 1 1 d .
C34 C 0.6258(5) 1.2424(4) 0.1600(2) 0.0384(15) Uani 1 1 d .
H34A H 0.5597 1.2362 0.1471 0.058 Uiso 1 1 calc R
H34B H 0.6708 1.2097 0.1442 0.058 Uiso 1 1 calc R
H34C H 0.6451 1.2990 0.1587 0.058 Uiso 1 1 calc R
C35 C 0.7360(5) 1.2247(4) 0.2234(2) 0.0400(16) Uani 1 1 d .
H35A H 0.7558 1.2806 0.2198 0.060 Uiso 1 1 calc R
H35B H 0.7770 1.1896 0.2070 0.060 Uiso 1 1 calc R
H35C H 0.7433 1.2101 0.2537 0.060 Uiso 1 1 calc R
C36 C 0.5634(5) 1.2695(4) 0.2329(3) 0.0466(18) Uani 1 1 d .
H36A H 0.5671 1.2530 0.2630 0.070 Uiso 1 1 calc R
H36B H 0.4960 1.2653 0.2214 0.070 Uiso 1 1 calc R
H36C H 0.5854 1.3252 0.2308 0.070 Uiso 1 1 calc R
C37 C 1.0282(4) 0.9115(3) 0.07295(16) 0.0215(11) Uani 1 1 d .
C38 C 1.1222(4) 0.8882(3) 0.05248(18) 0.0270(12) Uani 1 1 d .
H38A H 1.1207 0.9086 0.0231 0.040 Uiso 1 1 calc R
H38B H 1.1284 0.8296 0.0522 0.040 Uiso 1 1 calc R
H38C H 1.1778 0.9115 0.0690 0.040 Uiso 1 1 calc R
C39 C 1.0207(4) 1.0033(3) 0.07445(17) 0.0248(12) Uani 1 1 d .
H39A H 1.0847 1.0261 0.0824 0.037 Uiso 1 1 calc R
H39B H 0.9747 1.0189 0.0957 0.037 Uiso 1 1 calc R
H39C H 0.9979 1.0235 0.0463 0.037 Uiso 1 1 calc R
C40 C 0.9404(4) 0.8815(4) 0.04450(17) 0.0289(13) Uani 1 1 d .
H40A H 0.9414 0.9066 0.0163 0.043 Uiso 1 1 calc R
H40B H 0.8800 0.8959 0.0577 0.043 Uiso 1 1 calc R
H40C H 0.9441 0.8231 0.0415 0.043 Uiso 1 1 calc R
C41 C 0.9852(4) 0.7627(3) 0.12829(17) 0.0233(11) Uani 1 1 d .
C42 C 0.8757(4) 0.7543(4) 0.1166(2) 0.0325(14) Uani 1 1 d .
H42A H 0.8574 0.6975 0.1172 0.049 Uiso 1 1 calc R
H42B H 0.8611 0.7760 0.0879 0.049 Uiso 1 1 calc R
H42C H 0.8389 0.7841 0.1373 0.049 Uiso 1 1 calc R
C43 C 1.0423(5) 0.7125(3) 0.0968(2) 0.0316(14) Uani 1 1 d .
H43A H 1.0244 0.6558 0.0992 0.047 Uiso 1 1 calc R
H43B H 1.1122 0.7187 0.1036 0.047 Uiso 1 1 calc R
H43C H 1.0266 0.7312 0.0676 0.047 Uiso 1 1 calc R
C44 C 1.0018(5) 0.7258(4) 0.1729(2) 0.0351(14) Uani 1 1 d .
H44A H 0.9701 0.7591 0.1938 0.053 Uiso 1 1 calc R
H44B H 1.0717 0.7231 0.1805 0.053 Uiso 1 1 calc R
H44C H 0.9743 0.6715 0.1730 0.053 Uiso 1 1 calc R
C45 C 1.1304(4) 0.8917(3) 0.16313(17) 0.0234(11) Uani 1 1 d .
C46 C 1.2160(4) 0.8353(4) 0.1550(2) 0.0321(14) Uani 1 1 d .
H46A H 1.2305 0.8379 0.1248 0.048 Uiso 1 1 calc R
H46B H 1.1986 0.7801 0.1623 0.048 Uiso 1 1 calc R
H46C H 1.2734 0.8519 0.1727 0.048 Uiso 1 1 calc R
C47 C 1.1630(4) 0.9788(4) 0.1568(2) 0.0313(13) Uani 1 1 d .
H47A H 1.2144 0.9923 0.1785 0.047 Uiso 1 1 calc R
H47B H 1.1076 1.0149 0.1596 0.047 Uiso 1 1 calc R
H47C H 1.1879 0.9847 0.1283 0.047 Uiso 1 1 calc R
C48 C 1.1056(4) 0.8847(4) 0.21049(18) 0.0311(13) Uani 1 1 d .
H48A H 1.1602 0.9047 0.2288 0.047 Uiso 1 1 calc R
H48B H 1.0933 0.8283 0.2173 0.047 Uiso 1 1 calc R
H48C H 1.0474 0.9166 0.2153 0.047 Uiso 1 1 calc R
C49 C 0.7284(7) 0.4825(6) 0.1715(4) 0.091(4) Uani 1 1 d .
H49A H 0.7755 0.4396 0.1780 0.136 Uiso 1 1 calc R
H49B H 0.7187 0.4884 0.1404 0.136 Uiso 1 1 calc R
H49C H 0.6663 0.4690 0.1835 0.136 Uiso 1 1 calc R
C50 C 0.7662(6) 0.5604(6) 0.1906(3) 0.062(2) Uani 1 1 d .
H50A H 0.8306 0.5732 0.1799 0.075 Uiso 1 1 calc R
H50B H 0.7210 0.6049 0.1828 0.075 Uiso 1 1 calc R
N11 N 0.2677(3) 0.1360(3) 0.04804(17) 0.0278(11) Uani 1 1 d .
N21 N 0.4248(3) 0.3909(3) 0.10412(14) 0.0250(10) Uani 1 1 d .
N31 N 0.1897(4) 0.3993(3) -0.02558(15) 0.0303(11) Uani 1 1 d .
N41 N 0.7700(4) 1.0505(3) 0.08424(16) 0.0316(11) Uani 1 1 d .
N51 N 0.6958(4) 0.8405(3) 0.19417(15) 0.0274(11) Uani 1 1 d .
N61 N 0.9405(4) 1.0608(3) 0.23023(16) 0.0322(12) Uani 1 1 d .
O1 O 0.1740(2) 0.3241(2) 0.08453(11) 0.0181(7) Uani 1 1 d .
O2 O 0.4242(2) 0.2889(2) -0.00035(11) 0.0176(7) Uani 1 1 d .
O3 O 0.6826(2) 1.0590(2) 0.19396(11) 0.0194(8) Uani 1 1 d .
O4 O 0.9358(2) 0.9163(2) 0.14814(11) 0.0182(7) Uani 1 1 d .
O5 O 0.7742(5) 0.5506(6) 0.2364(2) 0.102(3) Uani 1 1 d .
H5 H 0.8318 0.5596 0.2455 0.152 Uiso 1 1 calc R
O11 O 0.2362(3) 0.1761(2) 0.01545(13) 0.0306(9) Uani 1 1 d .
O12 O 0.3143(3) 0.1759(2) 0.07712(12) 0.0276(9) Uani 1 1 d .
O13 O 0.2545(4) 0.0639(3) 0.05112(17) 0.0465(12) Uani 1 1 d .
O21 O 0.3705(3) 0.4289(2) 0.07693(12) 0.0288(9) Uani 1 1 d .
O22 O 0.4214(3) 0.3143(2) 0.10148(12) 0.0270(9) Uani 1 1 d .
O23 O 0.4778(4) 0.4247(3) 0.13101(14) 0.0441(12) Uani 1 1 d .
O31 O 0.1686(3) 0.3266(2) -0.01695(12) 0.0292(9) Uani 1 1 d .
O32 O 0.2608(3) 0.4290(2) -0.00351(13) 0.0318(9) Uani 1 1 d .
O33 O 0.1447(4) 0.4369(3) -0.05309(16) 0.0542(14) Uani 1 1 d .
O41 O 0.7408(3) 0.9804(3) 0.09376(12) 0.0306(9) Uani 1 1 d .
O42 O 0.8127(3) 1.0895(2) 0.11479(13) 0.0304(9) Uani 1 1 d .
O43 O 0.7602(4) 1.0775(3) 0.04825(14) 0.0489(13) Uani 1 1 d .
O51 O 0.7738(3) 0.8644(3) 0.21445(12) 0.0309(9) Uani 1 1 d .
O52 O 0.6715(3) 0.8810(2) 0.16047(12) 0.0282(9) Uani 1 1 d .
O53 O 0.6490(4) 0.7840(3) 0.20572(15) 0.0465(13) Uani 1 1 d .
O61 O 0.9235(3) 1.0866(3) 0.19251(13) 0.0319(10) Uani 1 1 d .
O62 O 0.8887(3) 1.0014(2) 0.24064(12) 0.0302(9) Uani 1 1 d .
O63 O 1.0039(4) 1.0885(3) 0.25461(16) 0.0605(16) Uani 1 1 d .
P1 P 0.09069(9) 0.33918(8) 0.11335(4) 0.0155(3) Uani 1 1 d .
P2 P 0.50822(9) 0.27001(8) -0.02846(4) 0.0160(3) Uani 1 1 d .
P3 P 0.59674(10) 1.10520(8) 0.20958(4) 0.0177(3) Uani 1 1 d .
P4 P 1.01807(9) 0.87120(8) 0.12855(4) 0.0155(3) Uani 1 1 d .
Sm1 Sm 0.297334(18) 0.307922(16) 0.041047(8) 0.01546(7) Uani 1 1 d .
Sm2 Sm 0.802889(18) 0.982968(16) 0.169131(8) 0.01558(7) Uani 1 1 d .

loop_
_atom_site_aniso_label
_atom_site_aniso_U_11
_atom_site_aniso_U_22
_atom_site_aniso_U_33
_atom_site_aniso_U_23
_atom_site_aniso_U_13
_atom_site_aniso_U_12
C1 0.018(3) 0.021(3) 0.025(3) -0.002(2) 0.001(2) -0.002(2)
C2 0.030(3) 0.030(3) 0.038(3) -0.013(3) 0.002(3) -0.004(3)
C3 0.023(3) 0.037(3) 0.027(3) -0.002(3) -0.004(2) -0.004(2)
C4 0.016(3) 0.032(3) 0.042(3) -0.006(3) 0.009(2) -0.006(2)
C5 0.021(3) 0.014(2) 0.028(3) -0.005(2) 0.006(2) 0.000(2)
C6 0.033(3) 0.017(3) 0.036(3) 0.004(2) 0.012(3) 0.003(2)
C7 0.030(3) 0.022(3) 0.040(3) -0.008(3) 0.011(3) -0.007(2)
C8 0.026(3) 0.019(3) 0.035(3) -0.003(2) 0.010(2) 0.007(2)
C9 0.024(3) 0.019(3) 0.020(3) 0.003(2) 0.005(2) 0.002(2)
C10 0.022(3) 0.041(4) 0.022(3) 0.004(3) -0.001(2) 0.004(3)
C11 0.031(3) 0.034(3) 0.020(3) 0.003(2) 0.006(2) 0.002(3)
C12 0.037(3) 0.030(3) 0.034(3) 0.006(3) 0.010(3) 0.008(3)
C13 0.017(3) 0.027(3) 0.021(3) 0.002(2) 0.004(2) 0.004(2)
C14 0.025(3) 0.032(3) 0.021(3) -0.001(2) -0.004(2) 0.007(2)
C15 0.035(3) 0.042(4) 0.018(3) 0.002(3) 0.006(2) 0.001(3)
C16 0.042(4) 0.026(3) 0.029(3) 0.010(2) 0.000(3) 0.002(3)
C17 0.025(3) 0.021(3) 0.021(3) 0.003(2) 0.004(2) 0.006(2)
C18 0.030(3) 0.023(3) 0.026(3) 0.007(2) 0.005(2) 0.007(2)
C19 0.040(3) 0.018(3) 0.035(3) -0.005(2) 0.002(3) 0.001(2)
C20 0.035(3) 0.030(3) 0.030(3) 0.005(3) 0.009(3) 0.013(3)
C21 0.017(3) 0.035(3) 0.021(3) 0.001(2) 0.003(2) -0.003(2)
C22 0.018(3) 0.045(4) 0.036(3) 0.002(3) 0.006(2) -0.004(3)
C23 0.029(3) 0.032(3) 0.035(3) -0.008(3) 0.003(3) -0.009(3)
C24 0.025(3) 0.048(4) 0.029(3) 0.000(3) -0.007(2) -0.001(3)
C25 0.018(3) 0.038(3) 0.018(3) 0.001(2) -0.003(2) 0.006(2)
C26 0.021(3) 0.049(4) 0.029(3) -0.001(3) -0.001(2) 0.010(3)
C27 0.020(3) 0.044(4) 0.038(3) -0.007(3) 0.000(3) -0.003(3)
C28 0.023(3) 0.056(4) 0.023(3) -0.006(3) 0.002(2) 0.003(3)
C29 0.024(3) 0.032(3) 0.017(3) 0.003(2) 0.003(2) 0.007(2)
C30 0.033(3) 0.059(4) 0.018(3) -0.007(3) -0.002(2) 0.014(3)
C31 0.027(3) 0.046(4) 0.017(3) -0.002(3) 0.007(2) 0.008(3)
C32 0.035(3) 0.040(4) 0.030(3) 0.016(3) 0.008(3) 0.005(3)
C33 0.032(3) 0.020(3) 0.037(3) -0.001(2) 0.005(3) 0.006(2)
C34 0.035(4) 0.029(3) 0.052(4) 0.013(3) 0.009(3) 0.010(3)
C35 0.041(4) 0.026(3) 0.053(4) -0.013(3) 0.004(3) -0.006(3)
C36 0.044(4) 0.027(4) 0.070(5) -0.015(3) 0.013(4) 0.008(3)
C37 0.021(3) 0.025(3) 0.020(3) 0.003(2) 0.009(2) 0.004(2)
C38 0.027(3) 0.025(3) 0.030(3) 0.002(2) 0.017(2) 0.005(2)
C39 0.027(3) 0.024(3) 0.025(3) 0.009(2) 0.011(2) 0.005(2)
C40 0.033(3) 0.036(3) 0.017(3) -0.001(2) -0.001(2) 0.003(3)
C41 0.028(3) 0.014(3) 0.029(3) -0.005(2) 0.011(2) -0.001(2)
C42 0.032(3) 0.024(3) 0.042(4) -0.011(3) 0.010(3) -0.009(3)
C43 0.036(3) 0.015(3) 0.046(4) -0.004(2) 0.012(3) 0.000(2)
C44 0.046(4) 0.020(3) 0.040(4) 0.008(3) 0.010(3) -0.002(3)
C45 0.018(3) 0.027(3) 0.025(3) -0.002(2) 0.002(2) 0.000(2)
C46 0.018(3) 0.042(4) 0.036(3) 0.007(3) -0.004(2) 0.007(3)
C47 0.020(3) 0.031(3) 0.044(4) -0.003(3) 0.003(3) -0.010(2)
C48 0.027(3) 0.039(4) 0.027(3) -0.002(3) -0.004(2) 0.003(3)
C49 0.062(6) 0.075(7) 0.137(10) -0.029(7) 0.024(6) 0.008(5)
C50 0.043(5) 0.077(6) 0.068(6) 0.019(5) 0.013(4) 0.011(4)
N11 0.020(2) 0.023(3) 0.042(3) 0.003(2) 0.011(2) 0.0049(19)
N21 0.024(2) 0.032(3) 0.020(2) 0.002(2) 0.0034(19) -0.010(2)
N31 0.031(3) 0.036(3) 0.023(2) 0.002(2) -0.001(2) 0.012(2)
N41 0.024(3) 0.039(3) 0.032(3) 0.007(2) 0.006(2) 0.009(2)
N51 0.028(3) 0.030(3) 0.025(2) -0.007(2) 0.007(2) -0.006(2)
N61 0.034(3) 0.030(3) 0.032(3) -0.012(2) -0.001(2) -0.002(2)
O1 0.0152(17) 0.0228(19) 0.0165(17) -0.0019(14) 0.0047(14) 0.0003(14)
O2 0.0143(17) 0.0165(18) 0.0223(18) -0.0007(14) 0.0051(14) 0.0023(14)
O3 0.0142(17) 0.025(2) 0.0196(18) -0.0022(15) 0.0041(14) 0.0041(15)
O4 0.0142(17) 0.0212(19) 0.0196(17) -0.0024(15) 0.0050(14) 0.0033(14)
O5 0.072(5) 0.154(8) 0.077(5) 0.048(5) -0.008(4) 0.012(5)
O11 0.027(2) 0.031(2) 0.034(2) -0.0027(18) -0.0016(18) -0.0038(18)
O12 0.032(2) 0.024(2) 0.027(2) 0.0035(17) 0.0005(17) 0.0041(17)
O13 0.047(3) 0.019(2) 0.074(4) 0.005(2) 0.011(3) -0.006(2)
O21 0.030(2) 0.029(2) 0.027(2) 0.0015(17) -0.0029(17) -0.0023(17)
O22 0.030(2) 0.025(2) 0.024(2) 0.0008(17) -0.0081(16) 0.0000(17)
O23 0.056(3) 0.043(3) 0.032(2) -0.008(2) -0.011(2) -0.017(2)
O31 0.029(2) 0.029(2) 0.028(2) 0.0009(17) -0.0055(17) -0.0016(17)
O32 0.032(2) 0.027(2) 0.035(2) 0.0073(18) -0.0048(19) 0.0018(18)
O33 0.066(4) 0.044(3) 0.050(3) 0.012(2) -0.026(3) 0.019(3)
O41 0.030(2) 0.038(2) 0.023(2) 0.0014(18) -0.0015(17) -0.0036(19)
O42 0.039(2) 0.024(2) 0.029(2) 0.0051(18) 0.0074(18) 0.0037(18)
O43 0.046(3) 0.071(4) 0.029(2) 0.028(2) 0.002(2) 0.014(3)
O51 0.032(2) 0.034(2) 0.027(2) 0.0089(18) -0.0023(18) -0.0057(18)
O52 0.033(2) 0.023(2) 0.028(2) 0.0003(17) -0.0038(17) -0.0052(17)
O53 0.059(3) 0.042(3) 0.040(3) 0.005(2) 0.012(2) -0.030(2)
O61 0.031(2) 0.035(2) 0.030(2) -0.0056(19) -0.0014(18) -0.0073(19)
O62 0.037(2) 0.031(2) 0.022(2) -0.0019(17) -0.0030(17) -0.0035(19)
O63 0.067(4) 0.065(4) 0.047(3) -0.017(3) -0.022(3) -0.027(3)
P1 0.0141(6) 0.0153(6) 0.0175(6) -0.0015(5) 0.0033(5) -0.0002(5)
P2 0.0143(6) 0.0180(6) 0.0160(6) 0.0013(5) 0.0030(5) 0.0010(5)
P3 0.0159(6) 0.0213(7) 0.0161(6) -0.0015(5) 0.0026(5) 0.0047(5)
P4 0.0147(6) 0.0146(6) 0.0176(6) -0.0010(5) 0.0047(5) 0.0015(5)
Sm1 0.01374(12) 0.01687(13) 0.01598(12) -0.00016(10) 0.00274(9) 0.00106(10)
Sm2 0.01416(12) 0.01668(13) 0.01618(12) -0.00072(10) 0.00319(9) 0.00126(10)

loop_
_atom_type_symbol
_atom_type_description
_atom_type_scat_dispersion_real
_atom_type_scat_dispersion_imag
_atom_type_scat_source
C C 0.0033 0.0016 'International Tables Vol C Tables 4.2.6.8 and 6.1.1.4'
H H 0.0000 0.0000 'International Tables Vol C Tables 4.2.6.8 and 6.1.1.4'
N N 0.0061 0.0033 'International Tables Vol C Tables 4.2.6.8 and 6.1.1.4'
O O 0.0106 0.0060 'International Tables Vol C Tables 4.2.6.8 and 6.1.1.4'
P P 0.1023 0.0942 'International Tables Vol C Tables 4.2.6.8 and 6.1.1.4'
Sm Sm -0.1638 3.4418 'International Tables Vol C Tables 4.2.6.8 and 6.1.1.4'

loop_
_geom_angle_atom_site_label_1
_geom_angle_atom_site_label_2
_geom_angle_atom_site_label_3
_geom_angle
C2 C1 C3 104.9(5)
C2 C1 C4 109.2(5)
C3 C1 C4 108.9(5)
C2 C1 P1 108.9(4)
C3 C1 P1 111.3(4)
C4 C1 P1 113.3(4)
C1 C2 H2A 109.5
C1 C2 H2B 109.5
H2A C2 H2B 109.5
C1 C2 H2C 109.5
H2A C2 H2C 109.5
H2B C2 H2C 109.5
C1 C3 H3A 109.5
C1 C3 H3B 109.5
H3A C3 H3B 109.5
C1 C3 H3C 109.5
H3A C3 H3C 109.5
H3B C3 H3C 109.5
C1 C4 H4A 109.5
C1 C4 H4B 109.5
H4A C4 H4B 109.5
C1 C4 H4C 109.5
H4A C4 H4C 109.5
H4B C4 H4C 109.5
C8 C5 C7 108.2(4)
C8 C5 C6 111.3(5)
C7 C5 C6 105.7(5)
C8 C5 P1 112.9(4)
C7 C5 P1 110.4(4)
C6 C5 P1 108.1(4)
C5 C6 H6A 109.5
C5 C6 H6B 109.5
H6A C6 H6B 109.5
C5 C6 H6C 109.5
H6A C6 H6C 109.5
H6B C6 H6C 109.5
C5 C7 H7A 109.5
C5 C7 H7B 109.5
H7A C7 H7B 109.5
C5 C7 H7C 109.5
H7A C7 H7C 109.5
H7B C7 H7C 109.5
C5 C8 H8A 109.5
C5 C8 H8B 109.5
H8A C8 H8B 109.5
C5 C8 H8C 109.5
H8A C8 H8C 109.5
H8B C8 H8C 109.5
C10 C9 C11 109.7(4)
C10 C9 C12 105.3(5)
C11 C9 C12 109.0(5)
C10 C9 P1 108.7(4)
C11 C9 P1 113.9(4)
C12 C9 P1 110.0(4)
C9 C10 H10A 109.5
C9 C10 H10B 109.5
H10A C10 H10B 109.5
C9 C10 H10C 109.5
H10A C10 H10C 109.5
H10B C10 H10C 109.5
C9 C11 H11A 109.5
C9 C11 H11B 109.5
H11A C11 H11B 109.5
C9 C11 H11C 109.5
H11A C11 H11C 109.5
H11B C11 H11C 109.5
C9 C12 H12A 109.5
C9 C12 H12B 109.5
H12A C12 H12B 109.5
C9 C12 H12C 109.5
H12A C12 H12C 109.5
H12B C12 H12C 109.5
C15 C13 C14 109.7(5)
C15 C13 C16 109.0(5)
C14 C13 C16 104.9(5)
C15 C13 P2 113.9(4)
C14 C13 P2 108.6(4)
C16 C13 P2 110.4(4)
C13 C14 H14A 109.5
C13 C14 H14B 109.5
H14A C14 H14B 109.5
C13 C14 H14C 109.5
H14A C14 H14C 109.5
H14B C14 H14C 109.5
C13 C15 H15A 109.5
C13 C15 H15B 109.5
H15A C15 H15B 109.5
C13 C15 H15C 109.5
H15A C15 H15C 109.5
H15B C15 H15C 109.5
C13 C16 H16A 109.5
C13 C16 H16B 109.5
H16A C16 H16B 109.5
C13 C16 H16C 109.5
H16A C16 H16C 109.5
H16B C16 H16C 109.5
C20 C17 C19 108.3(5)
C20 C17 C18 109.3(4)
C19 C17 C18 105.8(5)
C20 C17 P2 114.2(4)
C19 C17 P2 110.0(4)
C18 C17 P2 108.9(4)
C17 C18 H18A 109.5
C17 C18 H18B 109.5
H18A C18 H18B 109.5
C17 C18 H18C 109.5
H18A C18 H18C 109.5
H18B C18 H18C 109.5
C17 C19 H19A 109.5
C17 C19 H19B 109.5
H19A C19 H19B 109.5
C17 C19 H19C 109.5
H19A C19 H19C 109.5
H19B C19 H19C 109.5
C17 C20 H20A 109.5
C17 C20 H20B 109.5
H20A C20 H20B 109.5
C17 C20 H20C 109.5
H20A C20 H20C 109.5
H20B C20 H20C 109.5
C22 C21 C24 109.6(5)
C22 C21 C23 108.3(5)
C24 C21 C23 106.3(5)
C22 C21 P2 113.8(4)
C24 C21 P2 109.5(4)
C23 C21 P2 109.0(4)
C21 C22 H22A 109.5
C21 C22 H22B 109.5
H22A C22 H22B 109.5
C21 C22 H22C 109.5
H22A C22 H22C 109.5
H22B C22 H22C 109.5
C21 C23 H23A 109.5
C21 C23 H23B 109.5
H23A C23 H23B 109.5
C21 C23 H23C 109.5
H23A C23 H23C 109.5
H23B C23 H23C 109.5
C21 C24 H24A 109.5
C21 C24 H24B 109.5
H24A C24 H24B 109.5
C21 C24 H24C 109.5
H24A C24 H24C 109.5
H24B C24 H24C 109.5
C27 C25 C26 108.6(5)
C27 C25 C28 105.0(5)
C26 C25 C28 109.4(5)
C27 C25 P3 111.5(4)
C26 C25 P3 113.1(4)
C28 C25 P3 108.9(4)
C25 C26 H26A 109.5
C25 C26 H26B 109.5
H26A C26 H26B 109.5
C25 C26 H26C 109.5
H26A C26 H26C 109.5
H26B C26 H26C 109.5
C25 C27 H27A 109.5
C25 C27 H27B 109.5
H27A C27 H27B 109.5
C25 C27 H27C 109.5
H27A C27 H27C 109.5
H27B C27 H27C 109.5
C25 C28 H28A 109.5
C25 C28 H28B 109.5
H28A C28 H28B 109.5
C25 C28 H28C 109.5
H28A C28 H28C 109.5
H28B C28 H28C 109.5
C32 C29 C31 110.4(5)
C32 C29 C30 105.5(5)
C31 C29 C30 108.9(5)
C32 C29 P3 108.4(4)
C31 C29 P3 113.0(4)
C30 C29 P3 110.3(4)
C29 C30 H30A 109.5
C29 C30 H30B 109.5
H30A C30 H30B 109.5
C29 C30 H30C 109.5
H30A C30 H30C 109.5
H30B C30 H30C 109.5
C29 C31 H31A 109.5
C29 C31 H31B 109.5
H31A C31 H31B 109.5
C29 C31 H31C 109.5
H31A C31 H31C 109.5
H31B C31 H31C 109.5
C29 C32 H32A 109.5
C29 C32 H32B 109.5
H32A C32 H32B 109.5
C29 C32 H32C 109.5
H32A C32 H32C 109.5
H32B C32 H32C 109.5
C36 C33 C35 110.0(5)
C36 C33 C34 109.7(5)
C35 C33 C34 104.6(5)
C36 C33 P3 114.4(5)
C35 C33 P3 108.3(4)
C34 C33 P3 109.4(4)
C33 C34 H34A 109.5
C33 C34 H34B 109.5
H34A C34 H34B 109.5
C33 C34 H34C 109.5
H34A C34 H34C 109.5
H34B C34 H34C 109.5
C33 C35 H35A 109.5
C33 C35 H35B 109.5
H35A C35 H35B 109.5
C33 C35 H35C 109.5
H35A C35 H35C 109.5
H35B C35 H35C 109.5
C33 C36 H36A 109.5
C33 C36 H36B 109.5
H36A C36 H36B 109.5
C33 C36 H36C 109.5
H36A C36 H36C 109.5
H36B C36 H36C 109.5
C38 C37 C39 109.0(4)
C38 C37 C40 109.3(5)
C39 C37 C40 106.7(4)
C38 C37 P4 114.1(4)
C39 C37 P4 108.6(4)
C40 C37 P4 108.9(4)
C37 C38 H38A 109.5
C37 C38 H38B 109.5
H38A C38 H38B 109.5
C37 C38 H38C 109.5
H38A C38 H38C 109.5
H38B C38 H38C 109.5
C37 C39 H39A 109.5
C37 C39 H39B 109.5
H39A C39 H39B 109.5
C37 C39 H39C 109.5
H39A C39 H39C 109.5
H39B C39 H39C 109.5
C37 C40 H40A 109.5
C37 C40 H40B 109.5
H40A C40 H40B 109.5
C37 C40 H40C 109.5
H40A C40 H40C 109.5
H40B C40 H40C 109.5
C44 C41 C42 105.9(5)
C44 C41 C43 108.2(5)
C42 C41 C43 109.1(5)
C44 C41 P4 111.2(4)
C42 C41 P4 108.9(4)
C43 C41 P4 113.3(4)
C41 C42 H42A 109.5
C41 C42 H42B 109.5
H42A C42 H42B 109.5
C41 C42 H42C 109.5
H42A C42 H42C 109.5
H42B C42 H42C 109.5
C41 C43 H43A 109.5
C41 C43 H43B 109.5
H43A C43 H43B 109.5
C41 C43 H43C 109.5
H43A C43 H43C 109.5
H43B C43 H43C 109.5
C41 C44 H44A 109.5
C41 C44 H44B 109.5
H44A C44 H44B 109.5
C41 C44 H44C 109.5
H44A C44 H44C 109.5
H44B C44 H44C 109.5
C47 C45 C46 108.8(5)
C47 C45 C48 106.2(5)
C46 C45 C48 109.0(5)
C47 C45 P4 109.7(4)
C46 C45 P4 114.1(4)
C48 C45 P4 108.8(4)
C45 C46 H46A 109.5
C45 C46 H46B 109.5
H46A C46 H46B 109.5
C45 C46 H46C 109.5
H46A C46 H46C 109.5
H46B C46 H46C 109.5
C45 C47 H47A 109.5
C45 C47 H47B 109.5
H47A C47 H47B 109.5
C45 C47 H47C 109.5
H47A C47 H47C 109.5
H47B C47 H47C 109.5
C45 C48 H48A 109.5
C45 C48 H48B 109.5
H48A C48 H48B 109.5
C45 C48 H48C 109.5
H48A C48 H48C 109.5
H48B C48 H48C 109.5
C50 C49 H49A 109.5
C50 C49 H49B 109.5
H49A C49 H49B 109.5
C50 C49 H49C 109.5
H49A C49 H49C 109.5
H49B C49 H49C 109.5
O5 C50 C49 107.7(9)
O5 C50 H50A 110.2
C49 C50 H50A 110.2
O5 C50 H50B 110.2
C49 C50 H50B 110.2
H50A C50 H50B 108.5
O13 N11 O12 121.9(5)
O13 N11 O11 122.2(5)
O12 N11 O11 115.8(4)
O13 N11 Sm1 179.4(4)
O12 N11 Sm1 58.1(3)
O11 N11 Sm1 57.7(3)
O23 N21 O21 122.6(5)
O23 N21 O22 121.5(5)
O21 N21 O22 115.8(4)
O23 N21 Sm1 179.0(4)
O21 N21 Sm1 58.2(3)
O22 N21 Sm1 57.7(2)
O33 N31 O32 122.5(6)
O33 N31 O31 121.9(5)
O32 N31 O31 115.6(4)
O33 N31 Sm1 179.7(5)
O32 N31 Sm1 57.8(3)
O31 N31 Sm1 57.8(2)
O43 N41 O42 122.1(6)
O43 N41 O41 122.4(6)
O42 N41 O41 115.4(5)
O43 N41 Sm2 177.1(4)
O42 N41 Sm2 57.7(3)
O41 N41 Sm2 57.7(3)
O53 N51 O51 122.7(5)
O53 N51 O52 122.5(5)
O51 N51 O52 114.8(5)
O53 N51 Sm2 176.8(4)
O51 N51 Sm2 57.3(3)
O52 N51 Sm2 57.6(3)
O63 N61 O61 123.0(6)
O63 N61 O62 121.7(5)
O61 N61 O62 115.2(5)
O63 N61 Sm2 174.3(5)
O61 N61 Sm2 57.3(3)
O62 N61 Sm2 58.1(3)
P1 O1 Sm1 177.3(2)
P2 O2 Sm1 176.1(2)
P3 O3 Sm2 175.8(2)
P4 O4 Sm2 172.7(2)
C50 O5 H5 109.5
N11 O11 Sm1 96.4(3)
N11 O12 Sm1 96.0(3)
N21 O21 Sm1 96.1(3)
N21 O22 Sm1 96.5(3)
N31 O31 Sm1 96.4(3)
N31 O32 Sm1 96.7(3)
N41 O41 Sm2 96.4(3)
N41 O42 Sm2 96.4(3)
N51 O51 Sm2 96.9(3)
N51 O52 Sm2 96.6(3)
N61 O61 Sm2 97.2(3)
N61 O62 Sm2 96.3(3)
O1 P1 C9 107.0(2)
O1 P1 C1 106.9(2)
C9 P1 C1 112.2(2)
O1 P1 C5 106.8(2)
C9 P1 C5 112.5(2)
C1 P1 C5 111.1(2)
O2 P2 C17 107.0(2)
O2 P2 C13 107.1(2)
C17 P2 C13 111.4(2)
O2 P2 C21 106.7(2)
C17 P2 C21 112.3(3)
C13 P2 C21 112.0(2)
O3 P3 C25 107.6(2)
O3 P3 C29 106.9(2)
C25 P3 C29 111.0(3)
O3 P3 C33 107.0(2)
C25 P3 C33 111.8(3)
C29 P3 C33 112.1(3)
O4 P4 C41 107.2(2)
O4 P4 C45 106.7(2)
C41 P4 C45 111.9(3)
O4 P4 C37 107.2(2)
C41 P4 C37 111.9(2)
C45 P4 C37 111.7(2)
O1 Sm1 O2 177.65(12)
O1 Sm1 O11 92.74(13)
O2 Sm1 O11 87.08(13)
O1 Sm1 O12 83.38(13)
O2 Sm1 O12 94.69(13)
O11 Sm1 O12 51.76(13)
O1 Sm1 O22 92.46(13)
O2 Sm1 O22 85.59(13)
O11 Sm1 O22 119.59(13)
O12 Sm1 O22 69.27(13)
O1 Sm1 O31 84.07(13)
O2 Sm1 O31 98.07(13)
O11 Sm1 O31 69.96(13)
O12 Sm1 O31 119.32(13)
O22 Sm1 O31 170.09(13)
O1 Sm1 O32 96.17(13)
O2 Sm1 O32 85.95(13)
O11 Sm1 O32 118.91(14)
O12 Sm1 O32 170.51(13)
O22 Sm1 O32 120.21(13)
O31 Sm1 O32 51.31(13)
O1 Sm1 O21 85.98(13)
O2 Sm1 O21 93.82(13)
O11 Sm1 O21 170.84(13)
O12 Sm1 O21 119.08(13)
O22 Sm1 O21 51.50(13)
O31 Sm1 O21 118.84(13)
O32 Sm1 O21 70.26(13)
O1 Sm1 N11 87.60(13)
O2 Sm1 N11 91.24(13)
O11 Sm1 N11 25.92(13)
O12 Sm1 N11 25.84(13)
O22 Sm1 N11 94.47(14)
O31 Sm1 N11 94.65(14)
O32 Sm1 N11 144.79(14)
O21 Sm1 N11 144.92(14)
O1 Sm1 N21 88.78(12)
O2 Sm1 N21 90.03(13)
O11 Sm1 N21 145.35(14)
O12 Sm1 N21 94.20(13)
O22 Sm1 N21 25.83(13)
O31 Sm1 N21 144.45(14)
O32 Sm1 N21 95.27(13)
O21 Sm1 N21 25.67(13)
N11 Sm1 N21 119.85(14)
O1 Sm1 N31 90.06(13)
O2 Sm1 N31 92.29(13)
O11 Sm1 N31 94.62(14)
O12 Sm1 N31 145.08(14)
O22 Sm1 N31 145.50(14)
O31 Sm1 N31 25.78(14)
O32 Sm1 N31 25.53(14)
O21 Sm1 N31 94.45(14)
N11 Sm1 N31 120.02(15)
N21 Sm1 N31 120.00(14)
O3 Sm2 O4 173.45(13)
O3 Sm2 O41 96.82(13)
O4 Sm2 O41 87.44(13)
O3 Sm2 O42 84.54(13)
O4 Sm2 O42 94.29(13)
O41 Sm2 O42 51.77(14)
O3 Sm2 O61 90.02(14)
O4 Sm2 O61 83.56(13)
O41 Sm2 O61 119.07(14)
O42 Sm2 O61 69.01(14)
O3 Sm2 O51 95.94(14)
O4 Sm2 O51 86.33(13)
O41 Sm2 O51 118.45(14)
O42 Sm2 O51 170.09(14)
O61 Sm2 O51 120.85(13)
O3 Sm2 O52 82.93(13)
O4 Sm2 O52 103.21(13)
O41 Sm2 O52 70.89(13)
O42 Sm2 O52 118.91(13)
O61 Sm2 O52 168.59(13)
O51 Sm2 O52 51.53(13)
O3 Sm2 O62 86.59(13)
O4 Sm2 O62 88.39(13)
O41 Sm2 O62 169.79(14)
O42 Sm2 O62 119.36(14)
O61 Sm2 O62 51.12(13)
O51 Sm2 O62 70.52(13)
O52 Sm2 O62 119.18(13)
O3 Sm2 N41 91.11(13)
O4 Sm2 N41 90.59(13)
O41 Sm2 N41 25.92(14)
O42 Sm2 N41 25.86(14)
O61 Sm2 N41 93.94(15)
O51 Sm2 N41 144.37(15)
O52 Sm2 N41 95.14(14)
O62 Sm2 N41 144.94(15)
O3 Sm2 N61 89.23(13)
O4 Sm2 N61 84.43(13)
O41 Sm2 N61 144.37(15)
O42 Sm2 N61 94.30(15)
O61 Sm2 N61 25.50(14)
O51 Sm2 N61 95.60(14)
O52 Sm2 N61 144.72(14)
O62 Sm2 N61 25.67(14)
N41 Sm2 N61 119.44(16)
O3 Sm2 N51 88.35(13)
O4 Sm2 N51 96.23(13)
O41 Sm2 N51 95.17(14)
O42 Sm2 N51 144.73(14)
O61 Sm2 N51 145.65(13)
O51 Sm2 N51 25.75(13)
O52 Sm2 N51 25.82(12)
O62 Sm2 N51 94.54(13)
N41 Sm2 N51 120.39(14)
N61 Sm2 N51 120.15(14)

loop_
_geom_bond_atom_site_label_1
_geom_bond_atom_site_label_2
_geom_bond_distance
C1 C2 1.534(8)
C1 C3 1.547(8)
C1 C4 1.551(7)
C1 P1 1.870(5)
C2 H2A 0.9800
C2 H2B 0.9800
C2 H2C 0.9800
C3 H3A 0.9800
C3 H3B 0.9800
C3 H3C 0.9800
C4 H4A 0.9800
C4 H4B 0.9800
C4 H4C 0.9800
C5 C8 1.529(7)
C5 C7 1.540(8)
C5 C6 1.545(8)
C5 P1 1.873(5)
C6 H6A 0.9800
C6 H6B 0.9800
C6 H6C 0.9800
C7 H7A 0.9800
C7 H7B 0.9800
C7 H7C 0.9800
C8 H8A 0.9800
C8 H8B 0.9800
C8 H8C 0.9800
C9 C10 1.543(7)
C9 C11 1.545(7)
C9 C12 1.547(8)
C9 P1 1.870(5)
C10 H10A 0.9800
C10 H10B 0.9800
C10 H10C 0.9800
C11 H11A 0.9800
C11 H11B 0.9800
C11 H11C 0.9800
C12 H12A 0.9800
C12 H12B 0.9800
C12 H12C 0.9800
C13 C15 1.534(7)
C13 C14 1.537(7)
C13 C16 1.546(8)
C13 P2 1.868(5)
C14 H14A 0.9800
C14 H14B 0.9800
C14 H14C 0.9800
C15 H15A 0.9800
C15 H15B 0.9800
C15 H15C 0.9800
C16 H16A 0.9800
C16 H16B 0.9800
C16 H16C 0.9800
C17 C20 1.534(8)
C17 C19 1.543(8)
C17 C18 1.547(7)
C17 P2 1.866(6)
C18 H18A 0.9800
C18 H18B 0.9800
C18 H18C 0.9800
C19 H19A 0.9800
C19 H19B 0.9800
C19 H19C 0.9800
C20 H20A 0.9800
C20 H20B 0.9800
C20 H20C 0.9800
C21 C22 1.540(8)
C21 C24 1.542(8)
C21 C23 1.543(8)
C21 P2 1.877(6)
C22 H22A 0.9800
C22 H22B 0.9800
C22 H22C 0.9800
C23 H23A 0.9800
C23 H23B 0.9800
C23 H23C 0.9800
C24 H24A 0.9800
C24 H24B 0.9800
C24 H24C 0.9800
C25 C27 1.539(9)
C25 C26 1.549(8)
C25 C28 1.551(7)
C25 P3 1.864(5)
C26 H26A 0.9800
C26 H26B 0.9800
C26 H26C 0.9800
C27 H27A 0.9800
C27 H27B 0.9800
C27 H27C 0.9800
C28 H28A 0.9800
C28 H28B 0.9800
C28 H28C 0.9800
C29 C32 1.525(8)
C29 C31 1.537(7)
C29 C30 1.543(8)
C29 P3 1.876(5)
C30 H30A 0.9800
C30 H30B 0.9800
C30 H30C 0.9800
C31 H31A 0.9800
C31 H31B 0.9800
C31 H31C 0.9800
C32 H32A 0.9800
C32 H32B 0.9800
C32 H32C 0.9800
C33 C36 1.540(8)
C33 C35 1.545(9)
C33 C34 1.555(9)
C33 P3 1.877(6)
C34 H34A 0.9800
C34 H34B 0.9800
C34 H34C 0.9800
C35 H35A 0.9800
C35 H35B 0.9800
C35 H35C 0.9800
C36 H36A 0.9800
C36 H36B 0.9800
C36 H36C 0.9800
C37 C38 1.528(7)
C37 C39 1.533(7)
C37 C40 1.545(8)
C37 P4 1.881(5)
C38 H38A 0.9800
C38 H38B 0.9800
C38 H38C 0.9800
C39 H39A 0.9800
C39 H39B 0.9800
C39 H39C 0.9800
C40 H40A 0.9800
C40 H40B 0.9800
C40 H40C 0.9800
C41 C44 1.535(8)
C41 C42 1.538(8)
C41 C43 1.544(7)
C41 P4 1.863(5)
C42 H42A 0.9800
C42 H42B 0.9800
C42 H42C 0.9800
C43 H43A 0.9800
C43 H43B 0.9800
C43 H43C 0.9800
C44 H44A 0.9800
C44 H44B 0.9800
C44 H44C 0.9800
C45 C47 1.534(8)
C45 C46 1.541(8)
C45 C48 1.548(8)
C45 P4 1.871(5)
C46 H46A 0.9800
C46 H46B 0.9800
C46 H46C 0.9800
C47 H47A 0.9800
C47 H47B 0.9800
C47 H47C 0.9800
C48 H48A 0.9800
C48 H48B 0.9800
C48 H48C 0.9800
C49 C50 1.511(13)
C49 H49A 0.9800
C49 H49B 0.9800
C49 H49C 0.9800
C50 O5 1.443(10)
C50 H50A 0.9900
C50 H50B 0.9900
N11 O13 1.219(6)
N11 O12 1.272(6)
N11 O11 1.277(6)
N11 Sm1 2.903(5)
N21 O23 1.221(6)
N21 O21 1.271(6)
N21 O22 1.279(6)
N21 Sm1 2.917(4)
N31 O33 1.208(6)
N31 O32 1.267(6)
N31 O31 1.278(6)
N31 Sm1 2.921(5)
N41 O43 1.216(6)
N41 O42 1.274(6)
N41 O41 1.277(6)
N41 Sm2 2.902(5)
N51 O53 1.209(6)
N51 O51 1.280(6)
N51 O52 1.282(6)
N51 Sm2 2.924(5)
N61 O63 1.218(6)
N61 O61 1.268(6)
N61 O62 1.273(6)
N61 Sm2 2.922(5)
O1 P1 1.522(4)
O1 Sm1 2.255(3)
O2 P2 1.527(4)
O2 Sm1 2.258(3)
O3 P3 1.516(4)
O3 Sm2 2.259(3)
O4 P4 1.518(3)
O4 Sm2 2.272(3)
O5 H5 0.8400
O11 Sm1 2.469(4)
O12 Sm1 2.478(4)
O21 Sm1 2.493(4)
O22 Sm1 2.481(4)
O31 Sm1 2.487(4)
O32 Sm1 2.488(4)
O41 Sm2 2.468(4)
O42 Sm2 2.469(4)
O51 Sm2 2.480(4)
O52 Sm2 2.486(4)
O61 Sm2 2.478(4)
O62 Sm2 2.495(4)
